data_7244620
loop_
_publ_author_name
'Ejarque, Daniel'
'Calvet, Teresa'
'Font-Bardia, Merc\`e'
'Pons, Josefina'

_publ_section_title
;
 Influence of a series of pyridine ligands on the structure and
 photophysical properties of Cd(ii) complexes
;
_journal_name_full CrystEngComm
_journal_paper_doi 10.1039/D1CE01584B
_journal_year 2022
_chemical_formula_moiety 'C27 H25 Cd N3 O6'
_chemical_formula_sum 'C27 H25 Cd N3 O6'
_chemical_formula_weight 599.90
_space_group_crystal_system monoclinic
_space_group_IT_number 14
_space_group_name_Hall '-P 2yn'
_space_group_name_H-M_alt 'P 1 21/n 1'
_atom_sites_solution_hydrogens mixed
_audit_creation_method SHELXL-2018/3
_audit_update_record
;
2021-11-26 deposited with the CCDC.	2022-02-08 downloaded from the CCDC.
;
_cell_angle_alpha 90
_cell_angle_beta 103.0770(10)
_cell_angle_gamma 90
_cell_formula_units_Z 4
_cell_length_a 14.2599(5)
_cell_length_b 10.0971(4)
_cell_length_c 17.8998(6)
_cell_measurement_reflns_used 9478
_cell_measurement_temperature 100(2)
_cell_measurement_theta_max 30.50
_cell_measurement_theta_min 2.33
_cell_volume 2510.44(16)
_computing_cell_refinement 'Bruker SAINT'
_computing_data_collection 'Bruker APEX3'
_computing_data_reduction 'Bruker SAINT'
_computing_molecular_graphics 'Bruker SHELXTL'
_computing_publication_material 'Bruker SHELXTL'
_computing_structure_refinement 'SHELXL-2018/3 (Sheldrick, 2018)'
_computing_structure_solution 'SHELXT 2014/5 (Sheldrick, 2014)'
_diffrn_ambient_temperature 100(2)
_diffrn_measured_fraction_theta_full 0.996
_diffrn_measured_fraction_theta_max 0.991
_diffrn_measurement_device_type 'D8 Venture'
_diffrn_measurement_method '\f and \w scans'
_diffrn_radiation_type MoK\a
_diffrn_radiation_wavelength 0.71073
_diffrn_reflns_av_R_equivalents 0.0371
_diffrn_reflns_av_unetI/netI 0.0287
_diffrn_reflns_Laue_measured_fraction_full 0.996
_diffrn_reflns_Laue_measured_fraction_max 0.991
_diffrn_reflns_limit_h_max 20
_diffrn_reflns_limit_h_min -20
_diffrn_reflns_limit_k_max 14
_diffrn_reflns_limit_k_min -14
_diffrn_reflns_limit_l_max 25
_diffrn_reflns_limit_l_min -25
_diffrn_reflns_number 40461
_diffrn_reflns_point_group_measured_fraction_full 0.996
_diffrn_reflns_point_group_measured_fraction_max 0.991
_diffrn_reflns_theta_full 25.242
_diffrn_reflns_theta_max 30.527
_diffrn_reflns_theta_min 2.331
_diffrn_source microfocus
_exptl_absorpt_coefficient_mu 0.918
_exptl_absorpt_correction_T_max 0.7461
_exptl_absorpt_correction_T_min 0.6583
_exptl_absorpt_correction_type multi-scan
_exptl_absorpt_process_details sadabs
_exptl_crystal_colour colourless
_exptl_crystal_density_diffrn 1.587
_exptl_crystal_description prism
_exptl_crystal_F_000 1216
_exptl_crystal_size_max 0.150
_exptl_crystal_size_mid 0.140
_exptl_crystal_size_min 0.080
_refine_diff_density_max 0.872
_refine_diff_density_min -0.632
_refine_diff_density_rms 0.097
_refine_ls_extinction_method none
_refine_ls_goodness_of_fit_ref 1.101
_refine_ls_hydrogen_treatment mixed
_refine_ls_matrix_type full
_refine_ls_number_parameters 340
_refine_ls_number_reflns 7615
_refine_ls_number_restraints 0
_refine_ls_restrained_S_all 1.101
_refine_ls_R_factor_all 0.0387
_refine_ls_R_factor_gt 0.0262
_refine_ls_shift/su_max 0.001
_refine_ls_shift/su_mean 0.000
_refine_ls_structure_factor_coef Fsqd
_refine_ls_weighting_details 'w=1/[\s^2^(Fo^2^)+(0.0139P)^2^+3.1520P] where P=(Fo^2^+2Fc^2^)/3'
_refine_ls_weighting_scheme calc
_refine_ls_wR_factor_gt 0.0530
_refine_ls_wR_factor_ref 0.0626
_reflns_Friedel_coverage 0.000
_reflns_number_gt 6430
_reflns_number_total 7615
_reflns_threshold_expression 'I > 2\s(I)'
_cod_data_source_file d1ce01584b2.cif
_cod_data_source_block C20ZB98_0m_a
_cod_original_sg_symbol_H-M 'P 21/n'
_cod_database_code 7244620
_shelx_shelxl_version_number 2018/3
_shelx_space_group_comment
;
The symmetry employed for this shelxl refinement is uniquely defined
by the following loop, which should always be used as a source of
symmetry information in preference to the above space-group names.
They are only intended as comments.
;

loop_
_space_group_symop_operation_xyz
'x, y, z'
'-x+1/2, y+1/2, -z+1/2'
'-x, -y, -z'
'x-1/2, -y-1/2, z-1/2'

loop_
_atom_site_label
_atom_site_type_symbol
_atom_site_fract_x
_atom_site_fract_y
_atom_site_fract_z
_atom_site_U_iso_or_equiv
_atom_site_adp_type
_atom_site_occupancy
_atom_site_site_symmetry_order
_atom_site_calc_flag
_atom_site_refinement_flags_posn
_atom_site_refinement_flags_adp
_atom_site_refinement_flags_occupancy
_atom_site_disorder_assembly
_atom_site_disorder_group
Cd1 Cd 0.28127(2) 0.45600(2) 0.15727(2) 0.01274(4) Uani 1 1 d . . . . .
H1N H 0.5773(19) 0.596(3) 0.0202(15) 0.030(7) Uiso 1 1 d . . . . .
O1 O 0.43424(10) 0.52614(13) 0.19692(7) 0.0175(3) Uani 1 1 d . . . . .
O2 O 0.38723(10) 0.50989(13) 0.07024(7) 0.0166(3) Uani 1 1 d . . . . .
O3 O 0.47900(10) 0.81562(13) 0.08528(8) 0.0187(3) Uani 1 1 d . . . . .
O4 O 0.16863(10) 0.73439(13) 0.32789(7) 0.0160(3) Uani 1 1 d . . . . .
O5 O 0.29746(10) 0.78474(13) 0.41849(8) 0.0200(3) Uani 1 1 d . . . . .
O6 O 0.24959(10) 0.48886(13) 0.27509(7) 0.0151(3) Uani 1 1 d . . . . .
N1 N 0.55701(11) 0.63589(15) 0.05490(9) 0.0139(3) Uani 1 1 d . . . . .
N2 N 0.17339(11) 0.47096(14) 0.37221(8) 0.0131(3) Uani 1 1 d . . . . .
H2N H 0.129510 0.429195 0.390812 0.016 Uiso 1 1 calc R U . . .
N3 N 0.16308(12) 0.60199(15) 0.10688(9) 0.0165(3) Uani 1 1 d . . . . .
C1 C 0.45109(13) 0.53338(17) 0.13071(10) 0.0140(3) Uani 1 1 d . . . . .
C2 C 0.55101(13) 0.57042(17) 0.12407(10) 0.0144(3) Uani 1 1 d . . . . .
C3 C 0.62653(14) 0.53980(19) 0.18095(10) 0.0173(3) Uani 1 1 d . . . . .
H3 H 0.610829 0.487804 0.220644 0.021 Uiso 1 1 calc R U . . .
C4 C 0.72928(14) 0.5723(2) 0.19287(12) 0.0203(4) Uani 1 1 d . . . . .
C5 C 0.77118(16) 0.6424(2) 0.14141(15) 0.0312(5) Uani 1 1 d . . . . .
H5 H 0.732845 0.669479 0.093291 0.037 Uiso 1 1 calc R U . . .
C6 C 0.86874(18) 0.6724(2) 0.16050(19) 0.0432(7) Uani 1 1 d . . . . .
H6 H 0.896358 0.720125 0.125090 0.052 Uiso 1 1 calc R U . . .
C7 C 0.92665(17) 0.6340(2) 0.23023(17) 0.0384(6) Uani 1 1 d . . . . .
H7 H 0.992922 0.657211 0.243055 0.046 Uiso 1 1 calc R U . . .
C8 C 0.88683(17) 0.5616(3) 0.28085(14) 0.0370(6) Uani 1 1 d . . . . .
H8 H 0.926095 0.532652 0.328188 0.044 Uiso 1 1 calc R U . . .
C9 C 0.78922(16) 0.5314(3) 0.26238(12) 0.0296(5) Uani 1 1 d . . . . .
H9 H 0.762479 0.481835 0.297624 0.036 Uiso 1 1 calc R U . . .
C10 C 0.51383(13) 0.75476(18) 0.03786(10) 0.0153(3) Uani 1 1 d . . . . .
C11 C 0.50937(16) 0.8077(2) -0.04122(11) 0.0220(4) Uani 1 1 d . . . . .
H11A H 0.554698 0.758775 -0.064665 0.033 Uiso 1 1 calc R U . . .
H11B H 0.526547 0.901804 -0.038011 0.033 Uiso 1 1 calc R U . . .
H11C H 0.443956 0.796967 -0.072610 0.033 Uiso 1 1 calc R U . . .
C12 C 0.23388(13) 0.70333(17) 0.38560(10) 0.0141(3) Uani 1 1 d . . . . .
C13 C 0.23327(13) 0.56633(17) 0.41885(10) 0.0132(3) Uani 1 1 d . . . . .
C14 C 0.28195(13) 0.54653(18) 0.49148(10) 0.0139(3) Uani 1 1 d . . . . .
H14 H 0.312820 0.623720 0.515669 0.017 Uiso 1 1 calc R U . . .
C15 C 0.29658(14) 0.42888(18) 0.54053(10) 0.0151(3) Uani 1 1 d . . . . .
C16 C 0.24298(14) 0.31188(19) 0.52653(11) 0.0184(4) Uani 1 1 d . . . . .
H16 H 0.191637 0.304967 0.482430 0.022 Uiso 1 1 calc R U . . .
C17 C 0.26454(15) 0.2057(2) 0.57689(12) 0.0225(4) Uani 1 1 d . . . . .
H17 H 0.226892 0.127285 0.567524 0.027 Uiso 1 1 calc R U . . .
C18 C 0.34083(16) 0.2132(2) 0.64098(12) 0.0227(4) Uani 1 1 d . . . . .
H18 H 0.355626 0.139749 0.674774 0.027 Uiso 1 1 calc R U . . .
C19 C 0.39501(15) 0.3280(2) 0.65525(11) 0.0198(4) Uani 1 1 d . . . . .
H19 H 0.447607 0.333175 0.698525 0.024 Uiso 1 1 calc R U . . .
C20 C 0.37229(14) 0.43512(18) 0.60625(10) 0.0169(3) Uani 1 1 d . . . . .
H20 H 0.408570 0.514490 0.617232 0.020 Uiso 1 1 calc R U . . .
C21 C 0.18195(13) 0.44294(16) 0.30067(10) 0.0133(3) Uani 1 1 d . . . . .
C22 C 0.10682(14) 0.35343(19) 0.25423(11) 0.0188(4) Uani 1 1 d . . . . .
H22A H 0.065191 0.404528 0.213219 0.028 Uiso 1 1 calc R U . . .
H22B H 0.067969 0.314970 0.287452 0.028 Uiso 1 1 calc R U . . .
H22C H 0.138253 0.282341 0.231712 0.028 Uiso 1 1 calc R U . . .
C23 C 0.10957(15) 0.5855(2) 0.03520(11) 0.0208(4) Uani 1 1 d . . . . .
H23 H 0.118337 0.507604 0.007818 0.025 Uiso 1 1 calc R U . . .
C24 C 0.04220(15) 0.6780(2) -0.00011(12) 0.0231(4) Uani 1 1 d . . . . .
H24 H 0.003719 0.662085 -0.049986 0.028 Uiso 1 1 calc R U . . .
C25 C 0.03185(15) 0.7936(2) 0.03827(12) 0.0232(4) Uani 1 1 d . . . . .
H25 H -0.012196 0.859892 0.014459 0.028 Uiso 1 1 calc R U . . .
C26 C 0.08665(15) 0.8118(2) 0.11210(12) 0.0224(4) Uani 1 1 d . . . . .
H26 H 0.080610 0.890472 0.139777 0.027 Uiso 1 1 calc R U . . .
C27 C 0.15033(14) 0.71319(18) 0.14467(11) 0.0178(4) Uani 1 1 d . . . . .
H27 H 0.186458 0.724543 0.195791 0.021 Uiso 1 1 calc R U . . .

loop_
_atom_site_aniso_label
_atom_site_aniso_U_11
_atom_site_aniso_U_22
_atom_site_aniso_U_33
_atom_site_aniso_U_23
_atom_site_aniso_U_13
_atom_site_aniso_U_12
Cd1 0.01404(7) 0.01068(6) 0.01450(6) -0.00116(4) 0.00531(5) -0.00060(5)
O1 0.0180(7) 0.0214(7) 0.0148(6) -0.0025(5) 0.0073(5) -0.0041(5)
O2 0.0147(6) 0.0199(6) 0.0158(6) -0.0007(5) 0.0049(5) -0.0004(5)
O3 0.0186(7) 0.0182(6) 0.0207(6) -0.0018(5) 0.0073(5) 0.0037(5)
O4 0.0191(7) 0.0130(6) 0.0159(6) 0.0017(5) 0.0041(5) 0.0012(5)
O5 0.0201(7) 0.0128(6) 0.0255(7) 0.0027(5) 0.0019(6) -0.0035(5)
O6 0.0161(6) 0.0148(6) 0.0161(6) 0.0003(5) 0.0074(5) -0.0003(5)
N1 0.0136(7) 0.0152(7) 0.0147(7) -0.0002(5) 0.0069(6) 0.0010(6)
N2 0.0148(7) 0.0123(7) 0.0133(6) 0.0011(5) 0.0052(6) -0.0024(5)
N3 0.0175(8) 0.0152(7) 0.0173(7) -0.0004(6) 0.0053(6) -0.0016(6)
C1 0.0148(8) 0.0115(7) 0.0167(8) -0.0006(6) 0.0056(7) 0.0013(6)
C2 0.0146(9) 0.0149(8) 0.0151(8) -0.0014(6) 0.0061(7) 0.0000(6)
C3 0.0172(9) 0.0186(8) 0.0166(8) -0.0024(7) 0.0047(7) 0.0001(7)
C4 0.0152(9) 0.0213(9) 0.0238(9) -0.0064(7) 0.0029(8) 0.0013(7)
C5 0.0179(10) 0.0247(10) 0.0496(14) 0.0115(10) 0.0045(10) -0.0005(8)
C6 0.0200(12) 0.0254(12) 0.083(2) 0.0133(12) 0.0098(13) -0.0026(9)
C7 0.0143(10) 0.0289(12) 0.0671(18) -0.0160(12) -0.0012(11) -0.0008(9)
C8 0.0220(11) 0.0531(16) 0.0318(12) -0.0242(11) -0.0026(9) 0.0103(11)
C9 0.0209(11) 0.0493(14) 0.0181(9) -0.0097(9) 0.0030(8) 0.0090(10)
C10 0.0117(8) 0.0169(8) 0.0180(8) -0.0002(6) 0.0046(7) -0.0008(6)
C11 0.0247(11) 0.0230(9) 0.0205(9) 0.0057(7) 0.0094(8) 0.0019(8)
C12 0.0159(9) 0.0121(7) 0.0167(8) 0.0009(6) 0.0085(7) 0.0009(6)
C13 0.0139(8) 0.0121(8) 0.0147(8) -0.0004(6) 0.0055(7) -0.0007(6)
C14 0.0136(8) 0.0132(7) 0.0153(8) -0.0012(6) 0.0044(6) -0.0005(6)
C15 0.0150(9) 0.0166(8) 0.0149(8) 0.0012(6) 0.0058(7) 0.0015(6)
C16 0.0160(9) 0.0186(9) 0.0198(9) 0.0040(7) 0.0025(7) -0.0017(7)
C17 0.0213(10) 0.0186(9) 0.0274(10) 0.0071(7) 0.0052(8) -0.0024(7)
C18 0.0250(11) 0.0218(9) 0.0215(9) 0.0092(7) 0.0054(8) 0.0037(8)
C19 0.0206(10) 0.0230(9) 0.0145(8) 0.0016(7) 0.0015(7) 0.0049(8)
C20 0.0168(9) 0.0183(9) 0.0159(8) -0.0009(6) 0.0043(7) 0.0006(7)
C21 0.0157(8) 0.0095(7) 0.0149(8) 0.0011(6) 0.0039(6) 0.0016(6)
C22 0.0206(10) 0.0186(9) 0.0177(8) -0.0027(7) 0.0053(7) -0.0055(7)
C23 0.0236(10) 0.0200(9) 0.0186(9) -0.0003(7) 0.0045(8) -0.0039(8)
C24 0.0181(10) 0.0290(10) 0.0205(9) 0.0046(8) 0.0011(8) -0.0057(8)
C25 0.0146(9) 0.0240(10) 0.0306(10) 0.0093(8) 0.0044(8) 0.0020(7)
C26 0.0187(10) 0.0173(9) 0.0326(11) 0.0003(8) 0.0084(8) 0.0027(7)
C27 0.0172(9) 0.0170(8) 0.0197(9) -0.0004(7) 0.0055(7) -0.0006(7)

loop_
_atom_type_symbol
_atom_type_description
_atom_type_scat_dispersion_real
_atom_type_scat_dispersion_imag
_atom_type_scat_source
C C 0.0033 0.0016 'International Tables Vol C Tables 4.2.6.8 and 6.1.1.4'
H H 0.0000 0.0000 'International Tables Vol C Tables 4.2.6.8 and 6.1.1.4'
Cd Cd -0.8075 1.2024 'International Tables Vol C Tables 4.2.6.8 and 6.1.1.4'
N N 0.0061 0.0033 'International Tables Vol C Tables 4.2.6.8 and 6.1.1.4'
O O 0.0106 0.0060 'International Tables Vol C Tables 4.2.6.8 and 6.1.1.4'

loop_
_geom_angle_atom_site_label_1
_geom_angle_atom_site_label_2
_geom_angle_atom_site_label_3
_geom_angle
_geom_angle_site_symmetry_1
_geom_angle_site_symmetry_3
_geom_angle_publ_flag
O1 Cd1 N3 120.09(5) . . ?
O1 Cd1 O6 92.48(5) . . ?
N3 Cd1 O6 89.33(5) . . ?
O1 Cd1 O5 136.39(5) . 2_545 ?
N3 Cd1 O5 91.96(5) . 2_545 ?
O6 Cd1 O5 118.53(5) . 2_545 ?
O1 Cd1 O4 90.91(5) . 2_545 ?
N3 Cd1 O4 147.71(5) . 2_545 ?
O6 Cd1 O4 98.81(4) . 2_545 ?
O5 Cd1 O4 56.69(5) 2_545 2_545 ?
O1 Cd1 O2 55.98(4) . . ?
N3 Cd1 O2 96.43(5) . . ?
O6 Cd1 O2 146.23(5) . . ?
O5 Cd1 O2 94.58(5) 2_545 . ?
O4 Cd1 O2 93.88(5) 2_545 . ?
O1 Cd1 C12 113.75(5) . 2_545 ?
N3 Cd1 C12 120.30(6) . 2_545 ?
O6 Cd1 C12 112.74(5) . 2_545 ?
O5 Cd1 C12 28.43(5) 2_545 2_545 ?
O4 Cd1 C12 28.37(5) 2_545 2_545 ?
O2 Cd1 C12 92.91(5) . 2_545 ?
O1 Cd1 C1 27.90(5) . . ?
N3 Cd1 C1 111.05(5) . . ?
O6 Cd1 C1 119.78(5) . . ?
O5 Cd1 C1 116.67(5) 2_545 . ?
O4 Cd1 C1 91.94(5) 2_545 . ?
O2 Cd1 C1 28.10(5) . . ?
C12 Cd1 C1 104.21(5) 2_545 . ?
C1 O1 Cd1 95.67(11) . . ?
C1 O2 Cd1 85.78(10) . . ?
C12 O4 Cd1 89.72(10) . 2 ?
C12 O5 Cd1 90.65(11) . 2 ?
C21 O6 Cd1 128.13(12) . . ?
C10 N1 C2 119.66(15) . . ?
C10 N1 H1N 117.9(18) . . ?
C2 N1 H1N 121.3(18) . . ?
C21 N2 C13 121.93(15) . . ?
C21 N2 H2N 119.0 . . ?
C13 N2 H2N 119.0 . . ?
C27 N3 C23 118.08(17) . . ?
C27 N3 Cd1 121.06(13) . . ?
C23 N3 Cd1 120.58(13) . . ?
O1 C1 O2 122.49(17) . . ?
O1 C1 C2 118.25(16) . . ?
O2 C1 C2 119.26(16) . . ?
O1 C1 Cd1 56.43(9) . . ?
O2 C1 Cd1 66.12(10) . . ?
C2 C1 Cd1 173.87(13) . . ?
C3 C2 N1 124.90(17) . . ?
C3 C2 C1 119.70(16) . . ?
N1 C2 C1 115.40(15) . . ?
C2 C3 C4 131.48(18) . . ?
C2 C3 H3 114.3 . . ?
C4 C3 H3 114.3 . . ?
C5 C4 C9 117.9(2) . . ?
C5 C4 C3 125.31(19) . . ?
C9 C4 C3 116.77(19) . . ?
C6 C5 C4 120.1(2) . . ?
C6 C5 H5 119.9 . . ?
C4 C5 H5 119.9 . . ?
C7 C6 C5 121.3(3) . . ?
C7 C6 H6 119.3 . . ?
C5 C6 H6 119.3 . . ?
C8 C7 C6 119.2(2) . . ?
C8 C7 H7 120.4 . . ?
C6 C7 H7 120.4 . . ?
C7 C8 C9 119.9(2) . . ?
C7 C8 H8 120.1 . . ?
C9 C8 H8 120.1 . . ?
C8 C9 C4 121.5(2) . . ?
C8 C9 H9 119.2 . . ?
C4 C9 H9 119.2 . . ?
O3 C10 N1 121.22(17) . . ?
O3 C10 C11 122.11(17) . . ?
N1 C10 C11 116.67(16) . . ?
C10 C11 H11A 109.5 . . ?
C10 C11 H11B 109.5 . . ?
H11A C11 H11B 109.5 . . ?
C10 C11 H11C 109.5 . . ?
H11A C11 H11C 109.5 . . ?
H11B C11 H11C 109.5 . . ?
O4 C12 O5 122.44(16) . . ?
O4 C12 C13 118.81(16) . . ?
O5 C12 C13 118.69(16) . . ?
O4 C12 Cd1 61.91(9) . 2 ?
O5 C12 Cd1 60.92(9) . 2 ?
C13 C12 Cd1 170.97(12) . 2 ?
C14 C13 N2 125.21(16) . . ?
C14 C13 C12 118.11(16) . . ?
N2 C13 C12 116.44(15) . . ?
C13 C14 C15 132.36(17) . . ?
C13 C14 H14 113.8 . . ?
C15 C14 H14 113.8 . . ?
C16 C15 C20 118.21(17) . . ?
C16 C15 C14 125.45(17) . . ?
C20 C15 C14 116.33(16) . . ?
C17 C16 C15 120.25(18) . . ?
C17 C16 H16 119.9 . . ?
C15 C16 H16 119.9 . . ?
C16 C17 C18 120.62(19) . . ?
C16 C17 H17 119.7 . . ?
C18 C17 H17 119.7 . . ?
C19 C18 C17 119.78(18) . . ?
C19 C18 H18 120.1 . . ?
C17 C18 H18 120.1 . . ?
C18 C19 C20 119.78(18) . . ?
C18 C19 H19 120.1 . . ?
C20 C19 H19 120.1 . . ?
C19 C20 C15 121.34(18) . . ?
C19 C20 H20 119.3 . . ?
C15 C20 H20 119.3 . . ?
O6 C21 N2 121.08(16) . . ?
O6 C21 C22 122.35(16) . . ?
N2 C21 C22 116.56(16) . . ?
C21 C22 H22A 109.5 . . ?
C21 C22 H22B 109.5 . . ?
H22A C22 H22B 109.5 . . ?
C21 C22 H22C 109.5 . . ?
H22A C22 H22C 109.5 . . ?
H22B C22 H22C 109.5 . . ?
N3 C23 C24 122.42(19) . . ?
N3 C23 H23 118.8 . . ?
C24 C23 H23 118.8 . . ?
C25 C24 C23 118.99(19) . . ?
C25 C24 H24 120.5 . . ?
C23 C24 H24 120.5 . . ?
C24 C25 C26 119.08(19) . . ?
C24 C25 H25 120.5 . . ?
C26 C25 H25 120.5 . . ?
C27 C26 C25 118.71(19) . . ?
C27 C26 H26 120.6 . . ?
C25 C26 H26 120.6 . . ?
N3 C27 C26 122.65(18) . . ?
N3 C27 H27 118.7 . . ?
C26 C27 H27 118.7 . . ?

loop_
_geom_bond_atom_site_label_1
_geom_bond_atom_site_label_2
_geom_bond_distance
_geom_bond_site_symmetry_2
_geom_bond_publ_flag
Cd1 O1 2.2502(14) . ?
Cd1 N3 2.2669(16) . ?
Cd1 O6 2.2788(12) . ?
Cd1 O5 2.3239(14) 2_545 ?
Cd1 O4 2.3457(13) 2_545 ?
Cd1 O2 2.4639(13) . ?
Cd1 C12 2.6589(17) 2_545 ?
Cd1 C1 2.6873(18) . ?
O1 C1 1.264(2) . ?
O2 C1 1.269(2) . ?
O3 C10 1.239(2) . ?
O4 C12 1.263(2) . ?
O5 C12 1.266(2) . ?
O6 C21 1.247(2) . ?
N1 C10 1.352(2) . ?
N1 C2 1.423(2) . ?
N1 H1N 0.84(3) . ?
N2 C21 1.344(2) . ?
N2 C13 1.425(2) . ?
N2 H2N 0.8800 . ?
N3 C27 1.344(2) . ?
N3 C23 1.347(2) . ?
C1 C2 1.504(3) . ?
C2 C3 1.340(3) . ?
C3 C4 1.469(3) . ?
C3 H3 0.9500 . ?
C4 C5 1.398(3) . ?
C4 C9 1.403(3) . ?
C5 C6 1.389(3) . ?
C5 H5 0.9500 . ?
C6 C7 1.387(4) . ?
C6 H6 0.9500 . ?
C7 C8 1.382(4) . ?
C7 H7 0.9500 . ?
C8 C9 1.390(3) . ?
C8 H8 0.9500 . ?
C9 H9 0.9500 . ?
C10 C11 1.501(3) . ?
C11 H11A 0.9800 . ?
C11 H11B 0.9800 . ?
C11 H11C 0.9800 . ?
C12 C13 1.507(2) . ?
C13 C14 1.343(2) . ?
C14 C15 1.464(2) . ?
C14 H14 0.9500 . ?
C15 C16 1.399(3) . ?
C15 C20 1.407(3) . ?
C16 C17 1.390(3) . ?
C16 H16 0.9500 . ?
C17 C18 1.393(3) . ?
C17 H17 0.9500 . ?
C18 C19 1.384(3) . ?
C18 H18 0.9500 . ?
C19 C20 1.384(3) . ?
C19 H19 0.9500 . ?
C20 H20 0.9500 . ?
C21 C22 1.501(3) . ?
C22 H22A 0.9800 . ?
C22 H22B 0.9800 . ?
C22 H22C 0.9800 . ?
C23 C24 1.386(3) . ?
C23 H23 0.9500 . ?
C24 C25 1.379(3) . ?
C24 H24 0.9500 . ?
C25 C26 1.387(3) . ?
C25 H25 0.9500 . ?
C26 C27 1.385(3) . ?
C26 H26 0.9500 . ?
C27 H27 0.9500 . ?
